data_4027420
loop_
_publ_author_name
'Jason T. Lowe'
'Maurice D. Lee'
'Lakshmi B. Akella'
'Emeline Davoine'
'Etienne J. Donckele'
'Landon Durak'
'Jeremy R. Duvall'
'Baudouin Gerard'
'Edward B. Holson'
'Adrien Joliton'
'Sarathy Kesavan'
'Berenice C. Lemercier'
'Haibo Liu'
'Jean-Charles Mari\'e'
'Carol A. Mulrooney'
'Giovanni Muncipinto'
'Morgan Welzel-O'Shea'
'Laura M. Panko'
'Ann Rowley'
'Byung-Chul Suh'
'Meryl Thomas'
'Florence F. Wagner'
'Jingqiang Wei'
'Michael A. Foley'
'Lisa A. Marcaurelle'

_publ_section_title
;
 Synthesis and Profiling of a Diverse Collection of Azetidine-Based
 Scaffolds for the Development of CNS-Focused Lead-like Libraries
;
_journal_name_full 'Journal of Organic Chemistry'
_journal_page_first 7187
_journal_page_last 7211
_journal_paper_doi 10.1021/jo300974j
_journal_volume 77
_journal_year 2012
_chemical_absolute_configuration ad
_chemical_formula_sum 'C21 H22 Br N3 O5 S'
_chemical_formula_weight 508.39
_chemical_name_systematic
; 
 ? 
;
_space_group_IT_number 4
_symmetry_cell_setting monoclinic
_symmetry_space_group_name_Hall 'P 2yb'
_symmetry_space_group_name_H-M 'P 1 21 1'
_atom_sites_solution_hydrogens geom
_atom_sites_solution_primary direct
_atom_sites_solution_secondary difmap
_audit_creation_method SHELXL-97
_cell_angle_alpha 90.00
_cell_angle_beta 100.1370(10)
_cell_angle_gamma 90.00
_cell_formula_units_Z 2
_cell_length_a 11.1883(6)
_cell_length_b 6.6495(4)
_cell_length_c 14.7070(8)
_cell_measurement_reflns_used 9515
_cell_measurement_temperature 100(2)
_cell_measurement_theta_max 30.54
_cell_measurement_theta_min 2.51
_cell_volume 1077.07(10)
_computing_cell_refinement 'SAINT 7.46A (Bruker-AXS, 2009)'
_computing_data_collection 'APEX2 v2009.9.0 (Bruker-AXS, 2009)'
_computing_data_reduction 'SAINT 7.46A (Bruker-AXS, 2009)'
_computing_molecular_graphics 'Bruker SHELXTL'
_computing_publication_material 'Bruker SHELXTL'
_computing_structure_refinement 'SHELXL-97 (Sheldrick, 2008)'
_computing_structure_solution 'SHELXS-97 (Sheldrick, 2008)'
_diffrn_ambient_temperature 100(2)
_diffrn_detector_area_resol_mean 8.3
_diffrn_measured_fraction_theta_full 0.998
_diffrn_measured_fraction_theta_max 0.998
_diffrn_measurement_device_type 'Bruker Smart APEX CCD'
_diffrn_measurement_method '\f and \w scans'
_diffrn_radiation_monochromator graphite
_diffrn_radiation_source 'fine-focus sealed tube'
_diffrn_radiation_type MoK\a
_diffrn_radiation_wavelength 0.71073
_diffrn_reflns_av_R_equivalents 0.0376
_diffrn_reflns_av_sigmaI/netI 0.0233
_diffrn_reflns_limit_h_max 15
_diffrn_reflns_limit_h_min -15
_diffrn_reflns_limit_k_max 9
_diffrn_reflns_limit_k_min -9
_diffrn_reflns_limit_l_max 20
_diffrn_reflns_limit_l_min -20
_diffrn_reflns_number 40464
_diffrn_reflns_theta_full 30.31
_diffrn_reflns_theta_max 30.31
_diffrn_reflns_theta_min 1.41
_exptl_absorpt_coefficient_mu 2.044
_exptl_absorpt_correction_T_max 0.8217
_exptl_absorpt_correction_T_min 0.6853
_exptl_absorpt_correction_type multi-scan
_exptl_absorpt_process_details 'SADABS (Sheldrick, 2009)'
_exptl_crystal_colour colourless
_exptl_crystal_density_diffrn 1.568
_exptl_crystal_description block
_exptl_crystal_F_000 520
_exptl_crystal_size_max 0.20
_exptl_crystal_size_mid 0.20
_exptl_crystal_size_min 0.10
_refine_diff_density_max 0.841
_refine_diff_density_min -0.591
_refine_diff_density_rms 0.053
_refine_ls_abs_structure_details 'Flack H D (1983), Acta Cryst. A39, 876-881'
_refine_ls_abs_structure_Flack -0.007(4)
_refine_ls_extinction_method none
_refine_ls_goodness_of_fit_ref 1.039
_refine_ls_hydrogen_treatment mixed
_refine_ls_matrix_type full
_refine_ls_number_parameters 283
_refine_ls_number_reflns 6456
_refine_ls_number_restraints 2
_refine_ls_restrained_S_all 1.039
_refine_ls_R_factor_all 0.0250
_refine_ls_R_factor_gt 0.0234
_refine_ls_shift/su_max 0.001
_refine_ls_shift/su_mean 0.000
_refine_ls_structure_factor_coef Fsqd
_refine_ls_weighting_details 'calc w=1/[\s^2^(Fo^2^)+(0.0312P)^2^+0.2765P] where P=(Fo^2^+2Fc^2^)/3'
_refine_ls_weighting_scheme calc
_refine_ls_wR_factor_gt 0.0575
_refine_ls_wR_factor_ref 0.0583
_reflns_number_gt 6196
_reflns_number_total 6456
_reflns_threshold_expression >2sigma(I)
_cod_data_source_file jo300974j_si_011.cif
_cod_data_source_block 11097
_cod_database_code 4027420

loop_
_symmetry_equiv_pos_as_xyz
'x, y, z'
'-x, y+1/2, -z'

loop_
_atom_site_label
_atom_site_type_symbol
_atom_site_fract_x
_atom_site_fract_y
_atom_site_fract_z
_atom_site_U_iso_or_equiv
_atom_site_adp_type
_atom_site_occupancy
_atom_site_symmetry_multiplicity
_atom_site_calc_flag
_atom_site_refinement_flags
O1 O 0.37473(9) 0.5609(2) 0.96677(7) 0.01782(19) Uani 1 1 d .
O2 O 0.19988(11) 0.49464(17) 0.84300(7) 0.0178(2) Uani 1 1 d .
S1 S 0.26053(3) 0.62510(5) 0.91448(2) 0.01186(6) Uani 1 1 d .
C1 C 0.15894(13) 0.6623(2) 0.99334(10) 0.0129(3) Uani 1 1 d .
C2 C 0.03543(13) 0.6315(2) 0.96118(10) 0.0155(3) Uani 1 1 d .
H2 H 0.0070 0.6105 0.8971 0.019 Uiso 1 1 calc R
C3 C -0.04671(14) 0.6315(2) 1.02237(12) 0.0193(3) Uani 1 1 d .
H3 H -0.1312 0.6172 0.9996 0.023 Uiso 1 1 calc R
C4 C -0.00483(16) 0.6523(2) 1.11670(12) 0.0213(3) Uani 1 1 d .
H4 H -0.0604 0.6451 1.1586 0.026 Uiso 1 1 calc R
C5 C 0.11803(16) 0.6834(2) 1.14997(11) 0.0191(3) Uani 1 1 d .
H5 H 0.1470 0.6976 1.2144 0.023 Uiso 1 1 calc R
C6 C 0.19747(14) 0.6935(2) 1.08777(10) 0.0148(3) Uani 1 1 d .
N1 N 0.32335(13) 0.7532(2) 1.12466(9) 0.0188(3) Uani 1 1 d .
O3 O 0.37737(13) 0.6623(2) 1.19234(9) 0.0313(3) Uani 1 1 d .
O4 O 0.36338(12) 0.8968(2) 1.08800(8) 0.0236(3) Uani 1 1 d .
N2 N 0.26419(11) 0.84850(19) 0.86648(8) 0.0122(2) Uani 1 1 d .
C7 C 0.37005(14) 0.9851(2) 0.89411(10) 0.0162(3) Uani 1 1 d .
H7A H 0.3540 1.1315 0.8947 0.019 Uiso 1 1 calc R
H7B H 0.4367 0.9379 0.9428 0.019 Uiso 1 1 calc R
C8 C 0.35380(13) 0.8831(2) 0.80335(9) 0.0118(2) Uani 1 1 d .
C9 C 0.30878(13) 0.9935(2) 0.71184(9) 0.0122(2) Uani 1 1 d .
H9 H 0.3445 1.1317 0.7164 0.015 Uiso 1 1 calc R
C12 C 0.17337(13) 1.0117(2) 0.67998(9) 0.0136(3) Uani 1 1 d .
C13 C 0.09805(14) 0.8429(2) 0.67701(10) 0.0162(3) Uani 1 1 d .
H13 H 0.1318 0.7172 0.6990 0.019 Uiso 1 1 calc R
C14 C -0.02557(15) 0.8569(3) 0.64226(11) 0.0188(3) Uani 1 1 d .
H14 H -0.0764 0.7421 0.6404 0.023 Uiso 1 1 calc R
C15 C -0.07359(13) 1.0425(3) 0.61019(10) 0.0203(3) Uani 1 1 d .
Br1 Br -0.242822(13) 1.06130(3) 0.565454(11) 0.02788(5) Uani 1 1 d .
C16 C -0.00109(16) 1.2102(3) 0.61150(12) 0.0231(3) Uani 1 1 d .
H16 H -0.0349 1.3352 0.5886 0.028 Uiso 1 1 calc R
C17 C 0.12291(15) 1.1942(3) 0.64697(11) 0.0188(3) Uani 1 1 d .
H17 H 0.1733 1.3096 0.6485 0.023 Uiso 1 1 calc R
C10 C 0.36837(13) 0.8711(2) 0.64239(9) 0.0122(2) Uani 1 1 d .
H10 H 0.3143 0.7567 0.6176 0.015 Uiso 1 1 calc R
C18 C 0.39686(14) 0.9986(2) 0.56287(10) 0.0157(3) Uani 1 1 d .
H18A H 0.4273 0.9109 0.5175 0.019 Uiso 1 1 calc R
H18B H 0.3216 1.0647 0.5312 0.019 Uiso 1 1 calc R
O5 O 0.48556(11) 1.14774(18) 0.59512(8) 0.0199(2) Uani 1 1 d D
H5A H 0.5263(19) 1.100(4) 0.6430(12) 0.030 Uiso 1 1 d D
N3 N 0.48033(11) 0.79285(19) 0.69922(8) 0.0128(2) Uani 1 1 d .
C19 C 0.53622(14) 0.6341(3) 0.65205(10) 0.0189(3) Uani 1 1 d .
H19A H 0.5371 0.6774 0.5878 0.023 Uiso 1 1 calc R
H19B H 0.4852 0.5119 0.6493 0.023 Uiso 1 1 calc R
C20 C 0.66315(14) 0.5812(3) 0.69677(11) 0.0216(3) Uani 1 1 d .
H20 H 0.6971 0.4633 0.6751 0.026 Uiso 1 1 calc R
C21 C 0.73245(16) 0.6820(3) 0.76323(13) 0.0261(4) Uani 1 1 d .
H21A H 0.7027 0.8009 0.7873 0.031 Uiso 1 1 calc R
H21B H 0.8121 0.6357 0.7871 0.031 Uiso 1 1 calc R
C11 C 0.44155(14) 0.7199(2) 0.78375(10) 0.0162(3) Uani 1 1 d .
H11A H 0.5114 0.7078 0.8351 0.019 Uiso 1 1 calc R
H11B H 0.4004 0.5880 0.7735 0.019 Uiso 1 1 calc R

loop_
_atom_site_aniso_label
_atom_site_aniso_U_11
_atom_site_aniso_U_22
_atom_site_aniso_U_33
_atom_site_aniso_U_23
_atom_site_aniso_U_13
_atom_site_aniso_U_12
O1 0.0153(4) 0.0219(5) 0.0165(4) 0.0029(5) 0.0036(3) 0.0056(5)
O2 0.0226(5) 0.0168(5) 0.0149(5) -0.0033(4) 0.0053(4) -0.0029(4)
S1 0.01255(14) 0.01217(14) 0.01139(13) 0.00026(11) 0.00351(11) 0.00068(11)
C1 0.0145(6) 0.0117(7) 0.0133(6) 0.0006(5) 0.0047(5) 0.0007(5)
C2 0.0151(6) 0.0119(6) 0.0198(6) -0.0011(5) 0.0037(5) -0.0015(5)
C3 0.0153(6) 0.0137(6) 0.0308(8) -0.0006(6) 0.0093(6) -0.0001(6)
C4 0.0243(8) 0.0140(7) 0.0300(8) 0.0014(6) 0.0172(7) -0.0003(6)
C5 0.0266(8) 0.0159(7) 0.0172(7) 0.0017(5) 0.0104(6) 0.0027(6)
C6 0.0165(7) 0.0139(6) 0.0147(6) 0.0024(5) 0.0044(5) 0.0010(5)
N1 0.0206(7) 0.0239(7) 0.0119(6) -0.0025(5) 0.0027(5) 0.0000(5)
O3 0.0293(7) 0.0403(8) 0.0207(6) 0.0053(5) -0.0051(5) 0.0041(6)
O4 0.0249(6) 0.0308(7) 0.0161(5) -0.0032(5) 0.0060(4) -0.0105(5)
N2 0.0133(5) 0.0131(5) 0.0107(5) 0.0001(4) 0.0039(4) -0.0005(4)
C7 0.0171(7) 0.0198(7) 0.0122(6) -0.0021(5) 0.0039(5) -0.0054(6)
C8 0.0104(6) 0.0154(6) 0.0105(6) 0.0007(5) 0.0039(5) 0.0003(5)
C9 0.0132(6) 0.0136(6) 0.0101(6) 0.0006(5) 0.0029(5) 0.0007(5)
C12 0.0136(6) 0.0171(7) 0.0107(6) 0.0003(5) 0.0040(5) 0.0021(5)
C13 0.0150(7) 0.0178(7) 0.0155(6) 0.0017(5) 0.0019(5) 0.0019(5)
C14 0.0146(7) 0.0247(8) 0.0171(7) 0.0028(6) 0.0025(5) 0.0005(6)
C15 0.0136(6) 0.0335(9) 0.0137(6) 0.0037(7) 0.0019(5) 0.0065(7)
Br1 0.01418(7) 0.04314(10) 0.02531(8) 0.01255(8) 0.00070(5) 0.00839(7)
C16 0.0235(8) 0.0245(8) 0.0217(8) 0.0074(6) 0.0046(6) 0.0102(7)
C17 0.0190(7) 0.0179(7) 0.0200(7) 0.0039(6) 0.0055(6) 0.0021(6)
C10 0.0118(6) 0.0152(6) 0.0097(6) -0.0001(5) 0.0024(5) -0.0001(5)
C18 0.0157(6) 0.0206(7) 0.0115(6) 0.0017(5) 0.0043(5) -0.0008(5)
O5 0.0200(5) 0.0208(6) 0.0191(5) 0.0041(4) 0.0041(4) -0.0053(5)
N3 0.0125(5) 0.0161(6) 0.0105(5) 0.0006(4) 0.0043(4) 0.0031(4)
C19 0.0199(7) 0.0215(7) 0.0170(6) -0.0026(6) 0.0076(5) 0.0047(6)
C20 0.0223(7) 0.0238(8) 0.0214(7) 0.0047(6) 0.0113(5) 0.0090(7)
C21 0.0180(8) 0.0321(9) 0.0295(9) 0.0095(7) 0.0074(6) 0.0051(7)
C11 0.0169(7) 0.0192(7) 0.0144(6) 0.0037(5) 0.0075(5) 0.0056(6)

loop_
_atom_type_symbol
_atom_type_description
_atom_type_scat_dispersion_real
_atom_type_scat_dispersion_imag
_atom_type_scat_source
C C 0.0033 0.0016 'International Tables Vol C Tables 4.2.6.8 and 6.1.1.4'
H H 0.0000 0.0000 'International Tables Vol C Tables 4.2.6.8 and 6.1.1.4'
N N 0.0061 0.0033 'International Tables Vol C Tables 4.2.6.8 and 6.1.1.4'
O O 0.0106 0.0060 'International Tables Vol C Tables 4.2.6.8 and 6.1.1.4'
S S 0.1246 0.1234 'International Tables Vol C Tables 4.2.6.8 and 6.1.1.4'
Br Br -0.2901 2.4595 'International Tables Vol C Tables 4.2.6.8 and 6.1.1.4'

loop_
_geom_angle_atom_site_label_1
_geom_angle_atom_site_label_2
_geom_angle_atom_site_label_3
_geom_angle
O1 S1 O2 118.25(7)
O1 S1 N2 114.25(7)
O2 S1 N2 105.95(6)
O1 S1 C1 107.62(6)
O2 S1 C1 106.68(7)
N2 S1 C1 102.77(6)
C2 C1 C6 118.26(13)
C2 C1 S1 117.86(11)
C6 C1 S1 123.29(11)
C1 C2 C3 120.48(14)
C1 C2 H2 119.8
C3 C2 H2 119.8
C4 C3 C2 119.93(15)
C4 C3 H3 120.0
C2 C3 H3 120.0
C3 C4 C5 120.28(14)
C3 C4 H4 119.9
C5 C4 H4 119.9
C6 C5 C4 118.96(15)
C6 C5 H5 120.5
C4 C5 H5 120.5
C5 C6 C1 121.91(15)
C5 C6 N1 116.95(14)
C1 C6 N1 120.99(13)
O4 N1 O3 125.21(15)
O4 N1 C6 116.76(13)
O3 N1 C6 117.91(14)
C7 N2 C8 59.32(9)
C7 N2 S1 120.71(10)
C8 N2 S1 118.24(10)
C8 C7 N2 60.61(9)
C8 C7 H7A 117.7
N2 C7 H7A 117.7
C8 C7 H7B 117.7
N2 C7 H7B 117.7
H7A C7 H7B 114.8
C7 C8 N2 60.07(9)
C7 C8 C11 121.06(13)
N2 C8 C11 122.08(12)
C7 C8 C9 122.67(13)
N2 C8 C9 117.61(11)
C11 C8 C9 107.27(11)
C12 C9 C8 117.78(11)
C12 C9 C10 111.29(11)
C8 C9 C10 102.35(11)
C12 C9 H9 108.3
C8 C9 H9 108.3
C10 C9 H9 108.3
C17 C12 C13 118.97(14)
C17 C12 C9 120.15(13)
C13 C12 C9 120.72(13)
C14 C13 C12 120.77(15)
C14 C13 H13 119.6
C12 C13 H13 119.6
C13 C14 C15 118.87(16)
C13 C14 H14 120.6
C15 C14 H14 120.6
C16 C15 C14 121.39(14)
C16 C15 Br1 120.09(13)
C14 C15 Br1 118.51(14)
C15 C16 C17 119.17(15)
C15 C16 H16 120.4
C17 C16 H16 120.4
C12 C17 C16 120.81(16)
C12 C17 H17 119.6
C16 C17 H17 119.6
N3 C10 C18 111.12(12)
N3 C10 C9 103.52(11)
C18 C10 C9 112.78(12)
N3 C10 H10 109.8
C18 C10 H10 109.8
C9 C10 H10 109.8
O5 C18 C10 111.08(12)
O5 C18 H18A 109.4
C10 C18 H18A 109.4
O5 C18 H18B 109.4
C10 C18 H18B 109.4
H18A C18 H18B 108.0
C18 O5 H5A 105.3(17)
C19 N3 C11 112.20(12)
C19 N3 C10 112.19(12)
C11 N3 C10 104.38(11)
N3 C19 C20 114.38(13)
N3 C19 H19A 108.7
C20 C19 H19A 108.7
N3 C19 H19B 108.7
C20 C19 H19B 108.7
H19A C19 H19B 107.6
C21 C20 C19 126.46(16)
C21 C20 H20 116.8
C19 C20 H20 116.8
C20 C21 H21A 120.0
C20 C21 H21B 120.0
H21A C21 H21B 120.0
N3 C11 C8 102.77(12)
N3 C11 H11A 111.2
C8 C11 H11A 111.2
N3 C11 H11B 111.2
C8 C11 H11B 111.2
H11A C11 H11B 109.1

loop_
_geom_bond_atom_site_label_1
_geom_bond_atom_site_label_2
_geom_bond_distance
O1 S1 1.4354(10)
O2 S1 1.4377(11)
S1 N2 1.6483(13)
S1 C1 1.7783(14)
C1 C2 1.395(2)
C1 C6 1.395(2)
C2 C3 1.395(2)
C2 H2 0.9500
C3 C4 1.391(2)
C3 H3 0.9500
C4 C5 1.391(2)
C4 H4 0.9500
C5 C6 1.385(2)
C5 H5 0.9500
C6 N1 1.472(2)
N1 O4 1.2199(19)
N1 O3 1.2287(18)
N2 C7 1.4912(19)
N2 C8 1.4993(18)
C7 C8 1.480(2)
C7 H7A 0.9900
C7 H7B 0.9900
C8 C11 1.524(2)
C8 C9 1.5380(19)
C9 C12 1.510(2)
C9 C10 1.546(2)
C9 H9 1.0000
C12 C17 1.390(2)
C12 C13 1.400(2)
C13 C14 1.391(2)
C13 H13 0.9500
C14 C15 1.395(3)
C14 H14 0.9500
C15 C16 1.377(3)
C15 Br1 1.8960(14)
C16 C17 1.398(2)
C16 H16 0.9500
C17 H17 0.9500
C10 N3 1.4731(18)
C10 C18 1.523(2)
C10 H10 1.0000
C18 O5 1.4240(19)
C18 H18A 0.9900
C18 H18B 0.9900
O5 H5A 0.831(16)
N3 C19 1.4624(19)
N3 C11 1.4692(18)
C19 C20 1.498(2)
C19 H19A 0.9900
C19 H19B 0.9900
C20 C21 1.319(3)
C20 H20 0.9500
C21 H21A 0.9500
C21 H21B 0.9500
C11 H11A 0.9900
C11 H11B 0.9900

loop_
_geom_hbond_atom_site_label_D
_geom_hbond_atom_site_label_H
_geom_hbond_atom_site_label_A
_geom_hbond_distance_DH
_geom_hbond_distance_HA
_geom_hbond_distance_DA
_geom_hbond_angle_DHA
_geom_hbond_site_symmetry_A
O5 H5A N3 0.831(16) 2.30(2) 2.8192(17) 121(2) .
O5 H5A O3 0.831(16) 2.505(18) 3.2318(17) 147(2) 2_657
